data_2020319
loop_
_publ_author_name
'Neis, Christian'
'Morgenstern, Bernd'
'Hegetschweiler, Kaspar'

_publ_section_title
;
 Hydrogen-bonding patterns in
 bis[2,4,6-triazaniumylcyclohexane-1,3,5-tris(olate)-\k^3^<i>O</i>,<i>O</i>',<i>O</i>'']germanium(IV)
 tetrachloride hexahydrate
;
_journal_coeditor_code FP3019
_journal_issue 1
_journal_name_full 'Acta Crystallographica Section C'
_journal_page_first 28
_journal_page_last 34
_journal_paper_doi 10.1107/S2053229615023165
_journal_volume 72
_journal_year 2016
_chemical_formula_iupac 'C12 H30 Ge N6 O6 4+, 4Cl -, 6H2 O'
_chemical_formula_moiety 'C12 H30 Ge N6 O6 4+, 4(Cl -), 6(H2 O)'
_chemical_formula_sum 'C12 H42 Cl4 Ge N6 O12'
_chemical_formula_weight 676.90
_chemical_name_common
'Bis(1,3,5-triazaniumyl-1,3,5-trideoxy-<i>cis</i>-inositolate-\k^3^<i>O</i>,<i>O</i>',<i>O</i>'')germanium(IV) tetrachloride hexahydrate'
_chemical_name_systematic
'Bis[2,4,6-triazaniumylcyclohexane-1,3,5-tris(olate)-\k^3^<i>O</i>,<i>O</i>',<i>O</i>'']germanium(IV) tetrachloride hexahydrate'
_space_group_crystal_system triclinic
_space_group_IT_number 2
_space_group_name_Hall '-P 1'
_space_group_name_H-M_alt 'P -1'
_symmetry_space_group_name_Hall '-P 1'
_symmetry_space_group_name_H-M 'P -1'
_atom_sites_solution_hydrogens geom
_atom_sites_solution_primary direct
_atom_sites_solution_secondary difmap
_audit_creation_method 'from SHELXL-2014/6  with Microsoft Word 2011 for Mac Version 14.1.4'
_cell_angle_alpha 82.980(2)
_cell_angle_beta 79.248(2)
_cell_angle_gamma 70.022(2)
_cell_formula_units_Z 2
_cell_length_a 8.5247(5)
_cell_length_b 10.9152(6)
_cell_length_c 15.1592(8)
_cell_measurement_reflns_used 9303
_cell_measurement_temperature 123(2)
_cell_measurement_theta_max 33.27
_cell_measurement_theta_min 2.49
_cell_volume 1299.78(13)
_computing_cell_refinement
;
SAINT (Bruker, 2010)
;
_computing_data_collection
;
APEX2 (Bruker, 2010)
;
_computing_data_reduction
;
SAINT (Bruker, 2010)
;
_computing_molecular_graphics
;
DIAMOND (Brandenburg, 2012)
;
_computing_publication_material
;
SHELXL2014 (Sheldrick, 2015)
;
_computing_structure_refinement
;
SHELXL2014 (Sheldrick, 2015)
;
_computing_structure_solution
;
SHELXS97 (Sheldrick, 2008)
;
_diffrn_ambient_temperature 123(2)
_diffrn_measured_fraction_theta_full 0.998
_diffrn_measured_fraction_theta_max 0.997
_diffrn_measurement_device_type 'Bruker X8 APEX/Nonius KappaCCD'
_diffrn_measurement_method '\f and \w scans'
_diffrn_radiation_type MoK\a
_diffrn_radiation_wavelength 0.71073
_diffrn_reflns_av_R_equivalents 0.0205
_diffrn_reflns_limit_h_max 10
_diffrn_reflns_limit_h_min -10
_diffrn_reflns_limit_k_max 13
_diffrn_reflns_limit_k_min -13
_diffrn_reflns_limit_l_max 19
_diffrn_reflns_limit_l_min -15
_diffrn_reflns_number 29040
_diffrn_reflns_theta_full 25.242
_diffrn_reflns_theta_max 27.00
_diffrn_reflns_theta_min 1.99
_exptl_absorpt_coefficient_mu 1.656
_exptl_absorpt_correction_T_max 0.7466
_exptl_absorpt_correction_T_min 0.6202
_exptl_absorpt_correction_type multi-scan
_exptl_absorpt_process_details
;
(SADABS; Bruker, 2010)
;
_exptl_crystal_colour colourless
_exptl_crystal_density_diffrn 1.730
_exptl_crystal_description block
_exptl_crystal_F_000 704
_exptl_crystal_size_max 0.55
_exptl_crystal_size_mid 0.45
_exptl_crystal_size_min 0.45
_refine_diff_density_max 0.602
_refine_diff_density_min -0.533
_refine_ls_extinction_method none
_refine_ls_goodness_of_fit_ref 1.070
_refine_ls_hydrogen_treatment mixed
_refine_ls_matrix_type full
_refine_ls_number_parameters 411
_refine_ls_number_reflns 5652
_refine_ls_number_restraints 30
_refine_ls_restrained_S_all 1.068
_refine_ls_R_factor_all 0.0187
_refine_ls_R_factor_gt 0.0181
_refine_ls_shift/su_max 0.001
_refine_ls_shift/su_mean 0.000
_refine_ls_structure_factor_coef Fsqd
_refine_ls_weighting_details 'w=1/[\s^2^(Fo^2^)+(0.0200P)^2^+1.0160P] where P=(Fo^2^+2Fc^2^)/3'
_refine_ls_weighting_scheme calc
_refine_ls_wR_factor_gt 0.0480
_refine_ls_wR_factor_ref 0.0483
_reflns_number_gt 5520
_reflns_number_total 5652
_reflns_threshold_expression 'I > 2\s(I)'
_cod_data_source_file fp3019sup1.cif
_cod_data_source_block I
_cod_depositor_comments
;Adding full bibliography for 2020319.cif.

 Adding full bibliography for 2020319.cif.
;
_cod_database_code 2020319
_cod_database_fobs_code 2020319
_shelx_space_group_comment
;
The symmetry employed for this shelxl refinement is uniquely defined
by the following loop, which should always be used as a source of
symmetry information in preference to the above space-group names.
They are only intended as comments.
;
_shelx_estimated_absorpt_t_min 0.463
_shelx_estimated_absorpt_t_max 0.523
_shelxl_version_number 2014/6

loop_
_space_group_symop_operation_xyz
'x, y, z'
'-x, -y, -z'

loop_
_atom_site_type_symbol
_atom_site_label
_atom_site_fract_x
_atom_site_fract_y
_atom_site_fract_z
_atom_site_U_iso_or_equiv
_atom_site_adp_type
_atom_site_calc_flag
_atom_site_occupancy
Ge Ge1 0.5000 0.0000 0.5000 0.00507(5) Uani d 1
Cl Cl1 0.34505(5) 0.53186(4) 0.29724(2) 0.01918(8) Uani d 1
O O1 0.26716(11) 0.08331(9) 0.53532(6) 0.00782(17) Uani d 1
C C1 0.21252(16) 0.18593(12) 0.59443(8) 0.0079(2) Uani d 1
H H1 0.0862 0.2185 0.6053 0.009 Uiso calc 1
Ge Ge2 0.0000 0.5000 1.0000 0.00523(5) Uani d 1
Cl Cl2 0.16658(4) 0.89804(3) 0.18156(2) 0.01299(7) Uani d 1
N N2 0.21771(15) 0.02494(11) 0.72309(8) 0.0104(2) Uani d 1
H H2C 0.1080(12) 0.0512(17) 0.7434(11) 0.016 Uiso d 1
H H2B 0.273(2) -0.0190(16) 0.7674(9) 0.016 Uiso d 1
H H2A 0.235(2) -0.0291(15) 0.6808(10) 0.016 Uiso d 1
C C2 0.27454(16) 0.13831(12) 0.68518(9) 0.0086(2) Uani d 1
H H2 0.2248 0.2103 0.7273 0.010 Uiso calc 1
Cl Cl3 0.58198(4) 0.09882(3) 0.11571(2) 0.01123(7) Uani d 1
O O3 0.54265(11) -0.01265(9) 0.61961(6) 0.00764(17) Uani d 1
C C3 0.46737(16) 0.09543(12) 0.67402(8) 0.0078(2) Uani d 1
H H3 0.5028 0.0695 0.7347 0.009 Uiso calc 1
Cl Cl4 0.15020(4) 0.64858(3) 0.53102(2) 0.01232(7) Uani d 1
C C4 0.52395(16) 0.21148(12) 0.63282(9) 0.0083(2) Uani d 1
H H4 0.4726 0.2846 0.6740 0.010 Uiso calc 1
N N4 0.71145(14) 0.17095(11) 0.62418(8) 0.0103(2) Uani d 1
H H4C 0.741(2) 0.1627(17) 0.6779(8) 0.015 Uiso d 1
H H4B 0.751(2) 0.2279(14) 0.5878(10) 0.015 Uiso d 1
H H4A 0.761(2) 0.0953(12) 0.5987(11) 0.015 Uiso d 1
O O5 0.54073(11) 0.16181(9) 0.47733(6) 0.00759(17) Uani d 1
C C5 0.46765(16) 0.25862(12) 0.54107(9) 0.0080(2) Uani d 1
H H5 0.5026 0.3367 0.5178 0.010 Uiso calc 1
C C7 -0.14445(16) 0.74172(12) 0.89916(8) 0.0082(2) Uani d 1
H H7 -0.2369 0.7875 0.8628 0.010 Uiso calc 1
O O7 -0.15275(11) 0.61525(9) 0.92760(6) 0.00795(18) Uani d 1
C C8 0.02392(16) 0.73851(12) 0.84157(8) 0.0084(2) Uani d 1
H H8 0.0216 0.8307 0.8258 0.010 Uiso calc 1
N N8 0.04825(15) 0.67499(11) 0.75618(8) 0.0101(2) Uani d 1
H H8A -0.0396(17) 0.7159(16) 0.7290(11) 0.015 Uiso d 1
H H8C 0.1404(16) 0.6826(17) 0.7210(10) 0.015 Uiso d 1
H H8B 0.057(2) 0.5923(10) 0.7650(12) 0.015 Uiso d 1
C C9 0.16852(16) 0.67069(12) 0.89530(8) 0.0079(2) Uani d 1
H H9 0.2772 0.6711 0.8567 0.010 Uiso calc 1
O O9 0.18025(11) 0.53983(9) 0.92401(6) 0.00786(18) Uani d 1
C C12 -0.16892(16) 0.82192(12) 0.97956(9) 0.0086(2) Uani d 1
H H12 -0.1657 0.9111 0.9567 0.010 Uiso calc 1
O O1W -0.02517(14) 0.57481(10) 0.25090(7) 0.0154(2) Uani d 1
H H1W 0.0704(15) 0.5636(19) 0.2642(13) 0.023 Uiso d 1
H H2W -0.020(2) 0.5953(18) 0.1955(7) 0.023 Uiso d 1
O O2W 0.27293(13) 0.22936(10) 0.30544(7) 0.0152(2) Uani d 1
H H3W 0.343(2) 0.2516(18) 0.2675(11) 0.023 Uiso d 1
H H4W 0.328(2) 0.1569(12) 0.3276(12) 0.023 Uiso d 1
O O3W 0.41176(13) 0.44012(10) 0.09881(7) 0.0164(2) Uani d 1
H H5W 0.3296(18) 0.4169(19) 0.0941(13) 0.025 Uiso d 1
H H6W 0.402(3) 0.4533(19) 0.1530(7) 0.025 Uiso d 1
O O5W 0.97249(14) 0.05039(11) 0.40190(7) 0.0188(2) Uani d 1
H H9W 0.903(2) 0.0194(19) 0.4347(12) 0.028 Uiso d 1
H H10W 0.952(3) 0.1225(12) 0.4217(13) 0.028 Uiso d 1
O O4W 0.64995(14) 0.26799(11) 0.31329(7) 0.0164(2) Uani d 1
H H7W 0.5723(19) 0.3392(13) 0.3084(13) 0.025 Uiso d 1
H H8W 0.623(2) 0.2403(18) 0.3652(8) 0.025 Uiso d 1
O O6W 0.59307(17) 0.65553(12) 0.16287(9) 0.0345(3) Uani d 1
H H11W 0.658(3) 0.5880(16) 0.1386(16) 0.052 Uiso d 1
H H12W 0.509(2) 0.636(2) 0.1882(16) 0.052 Uiso d 1
N N12 -0.33744(14) 0.83462(11) 1.03432(8) 0.0099(2) Uani d 1
H H12A -0.4124(18) 0.8493(17) 0.9983(10) 0.015 Uiso d 1
H H12B -0.342(2) 0.7663(13) 1.0710(10) 0.015 Uiso d 1
H H12C -0.371(2) 0.9038(13) 1.0660(11) 0.015 Uiso d 1
C C11 -0.02864(16) 0.75855(12) 1.03694(9) 0.0082(2) Uani d 1
H H11 -0.0456 0.8162 1.0868 0.010 Uiso calc 1
O O11 -0.02991(11) 0.63406(9) 1.07497(6) 0.00779(17) Uani d 1
C C10 0.13823(16) 0.75255(12) 0.97592(9) 0.0084(2) Uani d 1
H H10 0.1332 0.8434 0.9529 0.010 Uiso calc 1
H H10B 0.270(2) 0.7446(16) 1.0706(9) 0.018(4) Uiso d 1
N N10 0.28346(14) 0.69589(11) 1.02618(8) 0.0102(2) Uani d 1
H H10C 0.3764(16) 0.6924(17) 0.9882(10) 0.015 Uiso d 1
H H10A 0.298(2) 0.6147(10) 1.0483(11) 0.015 Uiso d 1
C C6 0.27445(16) 0.30084(12) 0.55631(8) 0.0086(2) Uani d 1
H H6 0.2287 0.3709 0.6000 0.010 Uiso calc 1
N N6 0.21305(15) 0.35440(11) 0.46944(8) 0.0100(2) Uani d 1
H H6A 0.264(2) 0.3019(15) 0.4259(9) 0.015 Uiso d 1
H H6B 0.1050(13) 0.3638(17) 0.4739(12) 0.015 Uiso d 1
H H6C 0.225(2) 0.4310(11) 0.4543(12) 0.015 Uiso d 1

loop_
_atom_site_aniso_label
_atom_site_aniso_U_11
_atom_site_aniso_U_22
_atom_site_aniso_U_33
_atom_site_aniso_U_12
_atom_site_aniso_U_13
_atom_site_aniso_U_23
Ge1 0.00563(9) 0.00489(9) 0.00471(9) -0.00180(7) -0.00080(6) -0.00011(6)
Cl1 0.02134(18) 0.02079(18) 0.01659(16) -0.01033(14) -0.00246(13) 0.00375(13)
O1 0.0070(4) 0.0074(4) 0.0088(4) -0.0018(3) -0.0006(3) -0.0022(3)
C1 0.0070(6) 0.0072(6) 0.0087(6) -0.0015(5) -0.0005(4) -0.0010(5)
Ge2 0.00552(9) 0.00493(9) 0.00533(9) -0.00180(7) -0.00099(6) -0.00017(6)
Cl2 0.01460(16) 0.01298(15) 0.01089(14) -0.00306(12) -0.00292(12) -0.00167(11)
N2 0.0105(5) 0.0116(5) 0.0092(5) -0.0048(4) -0.0009(4) 0.0012(4)
C2 0.0097(6) 0.0083(6) 0.0080(6) -0.0036(5) 0.0000(5) -0.0008(4)
Cl3 0.01186(15) 0.01079(15) 0.01166(14) -0.00423(12) -0.00366(11) 0.00135(11)
O3 0.0095(4) 0.0066(4) 0.0063(4) -0.0012(3) -0.0019(3) -0.0014(3)
C3 0.0088(6) 0.0085(6) 0.0062(5) -0.0028(5) -0.0009(4) -0.0015(4)
Cl4 0.01222(15) 0.01241(15) 0.01334(15) -0.00581(12) -0.00138(11) -0.00031(11)
C4 0.0076(6) 0.0086(6) 0.0089(6) -0.0026(5) -0.0013(5) -0.0019(5)
N4 0.0099(5) 0.0118(6) 0.0104(5) -0.0048(4) -0.0030(4) 0.0008(4)
O5 0.0094(4) 0.0063(4) 0.0071(4) -0.0030(3) -0.0001(3) -0.0012(3)
C5 0.0095(6) 0.0061(6) 0.0088(6) -0.0028(5) -0.0016(5) -0.0009(4)
C7 0.0090(6) 0.0069(6) 0.0081(6) -0.0019(5) -0.0021(5) 0.0008(4)
O7 0.0084(4) 0.0064(4) 0.0095(4) -0.0029(3) -0.0027(3) 0.0010(3)
C8 0.0103(6) 0.0078(6) 0.0071(6) -0.0032(5) -0.0012(5) 0.0001(4)
N8 0.0109(5) 0.0114(5) 0.0074(5) -0.0032(4) -0.0014(4) 0.0002(4)
C9 0.0088(6) 0.0073(6) 0.0079(6) -0.0034(5) -0.0010(5) 0.0008(4)
O9 0.0077(4) 0.0061(4) 0.0090(4) -0.0025(3) 0.0004(3) 0.0002(3)
C12 0.0088(6) 0.0068(6) 0.0090(6) -0.0019(5) -0.0004(5) -0.0002(5)
O1W 0.0191(5) 0.0162(5) 0.0094(5) -0.0040(4) -0.0017(4) -0.0007(4)
O2W 0.0148(5) 0.0134(5) 0.0148(5) -0.0015(4) -0.0050(4) 0.0036(4)
O3W 0.0125(5) 0.0173(5) 0.0223(5) -0.0072(4) -0.0056(4) -0.0010(4)
O5W 0.0194(5) 0.0169(5) 0.0207(5) -0.0076(4) 0.0015(4) -0.0057(4)
O4W 0.0171(5) 0.0199(5) 0.0114(5) -0.0076(4) 0.0015(4) 0.0006(4)
O6W 0.0347(7) 0.0131(6) 0.0414(8) -0.0053(5) 0.0264(6) -0.0047(5)
N12 0.0087(5) 0.0096(5) 0.0100(5) -0.0011(4) -0.0011(4) -0.0013(4)
C11 0.0100(6) 0.0067(6) 0.0084(6) -0.0032(5) -0.0017(5) -0.0010(4)
O11 0.0104(4) 0.0062(4) 0.0073(4) -0.0036(3) -0.0013(3) -0.0001(3)
C10 0.0086(6) 0.0078(6) 0.0098(6) -0.0032(5) -0.0030(5) 0.0004(5)
N10 0.0097(5) 0.0110(5) 0.0108(5) -0.0038(4) -0.0026(4) -0.0012(4)
C6 0.0102(6) 0.0072(6) 0.0082(6) -0.0020(5) -0.0027(5) 0.0000(5)
N6 0.0104(5) 0.0081(5) 0.0114(5) -0.0027(4) -0.0035(4) 0.0013(4)

loop_
_atom_type_symbol
_atom_type_description
_atom_type_scat_dispersion_real
_atom_type_scat_dispersion_imag
_atom_type_scat_source
C C 0.0033 0.0016 'International Tables Vol C Tables 4.2.6.8 and 6.1.1.4'
H H 0.0000 0.0000 'International Tables Vol C Tables 4.2.6.8 and 6.1.1.4'
N N 0.0061 0.0033 'International Tables Vol C Tables 4.2.6.8 and 6.1.1.4'
O O 0.0106 0.0060 'International Tables Vol C Tables 4.2.6.8 and 6.1.1.4'
Cl Cl 0.1484 0.1585 'International Tables Vol C Tables 4.2.6.8 and 6.1.1.4'
Ge Ge 0.1547 1.8001 'International Tables Vol C Tables 4.2.6.8 and 6.1.1.4'

loop_
_geom_angle_atom_site_label_1
_geom_angle_atom_site_label_2
_geom_angle_atom_site_label_3
_geom_angle_site_symmetry_1
_geom_angle_site_symmetry_3
_geom_angle
_geom_angle_publ_flag
O1 Ge1 O3 . . 91.81(4) y
O1 Ge1 O3 . 2_656 88.19(4) y
O1 Ge1 O5 . . 91.89(4) y
O1 Ge1 O5 . 2_656 88.11(4) y
O5 Ge1 O3 . . 90.74(4) y
O5 Ge1 O3 . 2_656 89.26(4) y
O9 Ge2 O7 . . 89.88(4) y
O9 Ge2 O7 2_567 . 90.12(4) y
O11 Ge2 O7 . . 91.30(4) y
O11 Ge2 O7 2_567 . 88.70(4) y
O11 Ge2 O9 . . 91.61(4) y
O11 Ge2 O9 2_567 . 88.39(4) y
C1 O1 Ge1 . . 119.50(8) y
C3 O3 Ge1 . . 120.50(7) y
C5 O5 Ge1 . . 119.77(7) y
C7 O7 Ge2 . . 120.91(8) y
C9 O9 Ge2 . . 121.04(8) y
C11 O11 Ge2 . . 120.10(8) y
O1 Ge1 O1 2_656 . 180.0 ?
O1 Ge1 O5 2_656 2_656 91.89(4) ?
O1 Ge1 O5 2_656 . 88.11(4) ?
O5 Ge1 O5 2_656 . 180.000(13) ?
O1 Ge1 O3 2_656 2_656 91.81(4) ?
O5 Ge1 O3 2_656 2_656 90.74(4) ?
O1 Ge1 O3 2_656 . 88.19(4) ?
O5 Ge1 O3 2_656 . 89.26(4) ?
O3 Ge1 O3 2_656 . 180.0 ?
O1 C1 C6 . . 112.77(10) ?
O1 C1 C2 . . 111.31(10) ?
C6 C1 C2 . . 107.57(10) ?
O1 C1 H1 . . 108.4 ?
C6 C1 H1 . . 108.4 ?
C2 C1 H1 . . 108.4 ?
O11 Ge2 O11 2_567 . 180.00(3) ?
O11 Ge2 O9 2_567 2_567 91.61(4) ?
O11 Ge2 O9 . 2_567 88.39(4) ?
O9 Ge2 O9 . 2_567 180.0 ?
O11 Ge2 O7 2_567 2_567 91.30(4) ?
O11 Ge2 O7 . 2_567 88.70(4) ?
O9 Ge2 O7 . 2_567 90.12(4) ?
O9 Ge2 O7 2_567 2_567 89.88(4) ?
O7 Ge2 O7 . 2_567 180.0 ?
C2 N2 H2C . . 110.8(12) ?
C2 N2 H2B . . 111.6(12) ?
H2C N2 H2B . . 109.0(16) ?
C2 N2 H2A . . 110.3(12) ?
H2C N2 H2A . . 106.7(16) ?
H2B N2 H2A . . 108.3(16) ?
N2 C2 C3 . . 109.12(10) ?
N2 C2 C1 . . 108.55(10) ?
C3 C2 C1 . . 110.99(10) ?
N2 C2 H2 . . 109.4 ?
C3 C2 H2 . . 109.4 ?
C1 C2 H2 . . 109.4 ?
O3 C3 C4 . . 110.91(10) ?
O3 C3 C2 . . 111.09(10) ?
C4 C3 C2 . . 108.52(10) ?
O3 C3 H3 . . 108.8 ?
C4 C3 H3 . . 108.8 ?
C2 C3 H3 . . 108.8 ?
N4 C4 C5 . . 110.44(10) ?
N4 C4 C3 . . 108.59(10) ?
C5 C4 C3 . . 111.12(10) ?
N4 C4 H4 . . 108.9 ?
C5 C4 H4 . . 108.9 ?
C3 C4 H4 . . 108.9 ?
C4 N4 H4C . . 109.5(12) ?
C4 N4 H4B . . 110.7(12) ?
H4C N4 H4B . . 111.4(16) ?
C4 N4 H4A . . 111.5(12) ?
H4C N4 H4A . . 108.6(16) ?
H4B N4 H4A . . 105.0(16) ?
O5 C5 C4 . . 112.44(10) ?
O5 C5 C6 . . 111.73(10) ?
C4 C5 C6 . . 107.00(10) ?
O5 C5 H5 . . 108.5 ?
C4 C5 H5 . . 108.5 ?
C6 C5 H5 . . 108.5 ?
O7 C7 C8 . . 112.67(10) ?
O7 C7 C12 . . 111.21(10) ?
C8 C7 C12 . . 107.48(10) ?
O7 C7 H7 . . 108.5 ?
C8 C7 H7 . . 108.5 ?
C12 C7 H7 . . 108.5 ?
N8 C8 C7 . . 110.83(10) ?
N8 C8 C9 . . 111.87(10) ?
C7 C8 C9 . . 110.04(10) ?
N8 C8 H8 . . 108.0 ?
C7 C8 H8 . . 108.0 ?
C9 C8 H8 . . 108.0 ?
C8 N8 H8A . . 108.1(12) ?
C8 N8 H8C . . 109.3(12) ?
H8A N8 H8C . . 108.9(16) ?
C8 N8 H8B . . 112.8(12) ?
H8A N8 H8B . . 108.2(16) ?
H8C N8 H8B . . 109.4(16) ?
O9 C9 C8 . . 112.89(10) ?
O9 C9 C10 . . 110.99(10) ?
C8 C9 C10 . . 106.82(10) ?
O9 C9 H9 . . 108.7 ?
C8 C9 H9 . . 108.7 ?
C10 C9 H9 . . 108.7 ?
N12 C12 C7 . . 109.07(10) ?
N12 C12 C11 . . 110.52(10) ?
C7 C12 C11 . . 111.06(10) ?
N12 C12 H12 . . 108.7 ?
C7 C12 H12 . . 108.7 ?
C11 C12 H12 . . 108.7 ?
H1W O1W H2W . . 106.9(19) ?
H3W O2W H4W . . 104.4(19) ?
H5W O3W H6W . . 106.1(19) ?
H9W O5W H10W . . 104(2) ?
H7W O4W H8W . . 102.5(19) ?
H11W O6W H12W . . 105(2) ?
C12 N12 H12A . . 109.3(12) ?
C12 N12 H12B . . 115.1(12) ?
H12A N12 H12B . . 107.9(16) ?
C12 N12 H12C . . 109.6(12) ?
H12A N12 H12C . . 105.8(16) ?
H12B N12 H12C . . 108.7(16) ?
O11 C11 C12 . . 111.99(10) ?
O11 C11 C10 . . 112.17(10) ?
C12 C11 C10 . . 106.74(10) ?
O11 C11 H11 . . 108.6 ?
C12 C11 H11 . . 108.6 ?
C10 C11 H11 . . 108.6 ?
N10 C10 C11 . . 111.14(10) ?
N10 C10 C9 . . 108.63(10) ?
C11 C10 C9 . . 111.45(10) ?
N10 C10 H10 . . 108.5 ?
C11 C10 H10 . . 108.5 ?
C9 C10 H10 . . 108.5 ?
C10 N10 H10B . . 109.4(12) ?
C10 N10 H10C . . 107.9(12) ?
H10B N10 H10C . . 111.3(17) ?
C10 N10 H10A . . 114.4(12) ?
H10B N10 H10A . . 108.5(16) ?
H10C N10 H10A . . 105.3(16) ?
N6 C6 C5 . . 108.99(10) ?
N6 C6 C1 . . 110.10(10) ?
C5 C6 C1 . . 111.10(10) ?
N6 C6 H6 . . 108.9 ?
C5 C6 H6 . . 108.9 ?
C1 C6 H6 . . 108.9 ?
C6 N6 H6A . . 112.6(12) ?
C6 N6 H6B . . 110.5(12) ?
H6A N6 H6B . . 104.9(16) ?
C6 N6 H6C . . 110.5(12) ?
H6A N6 H6C . . 110.0(16) ?
H6B N6 H6C . . 108.0(16) ?

loop_
_geom_bond_atom_site_label_1
_geom_bond_atom_site_label_2
_geom_bond_site_symmetry_2
_geom_bond_distance
_geom_bond_publ_flag
Ge1 O1 . 1.8822(9) y
Ge1 O3 . 1.8946(9) y
Ge1 O5 . 1.8933(9) y
Ge1 O1 2_656 1.8822(9) y
Ge1 O3 2_656 1.8946(9) y
Ge1 O5 2_656 1.8932(9) y
O1 C1 . 1.4169(15) ?
C1 C6 . 1.5321(17) ?
C1 C2 . 1.5333(17) ?
C1 H1 . 1.0000 ?
Ge2 O7 . 1.8866(9) y
Ge2 O9 . 1.8843(9) y
Ge2 O11 . 1.8818(9) y
Ge2 O7 2_567 1.8866(9) y
Ge2 O9 2_567 1.8844(9) y
Ge2 O11 2_567 1.8817(9) y
N2 C2 . 1.4927(16) ?
N2 H2C . 0.884(9) ?
N2 H2B . 0.887(9) ?
N2 H2A . 0.882(9) ?
C2 C3 . 1.5296(17) ?
C2 H2 . 1.0000 ?
O3 C3 . 1.4166(15) ?
C3 C4 . 1.5293(17) ?
C3 H3 . 1.0000 ?
C4 N4 . 1.4902(16) ?
C4 C5 . 1.5281(17) ?
C4 H4 . 1.0000 ?
N4 H4C . 0.880(9) ?
N4 H4B . 0.891(9) ?
N4 H4A . 0.888(9) ?
O5 C5 . 1.4190(15) ?
C5 C6 . 1.5309(17) ?
C5 H5 . 1.0000 ?
C7 O7 . 1.4165(15) ?
C7 C8 . 1.5261(18) ?
C7 C12 . 1.5286(17) ?
C7 H7 . 1.0000 ?
C8 N8 . 1.4900(16) ?
C8 C9 . 1.5280(17) ?
C8 H8 . 1.0000 ?
N8 H8A . 0.878(9) ?
N8 H8C . 0.886(9) ?
N8 H8B . 0.876(9) ?
C9 O9 . 1.4165(15) ?
C9 C10 . 1.5330(17) ?
C9 H9 . 1.0000 ?
C12 N12 . 1.4897(17) ?
C12 C11 . 1.5300(17) ?
C12 H12 . 1.0000 ?
O1W H1W . 0.841(9) ?
O1W H2W . 0.839(9) ?
O2W H3W . 0.827(9) ?
O2W H4W . 0.837(9) ?
O3W H5W . 0.839(9) ?
O3W H6W . 0.835(9) ?
O5W H9W . 0.833(9) ?
O5W H10W . 0.828(9) ?
O4W H7W . 0.837(9) ?
O4W H8W . 0.828(9) ?
O6W H11W . 0.834(10) ?
O6W H12W . 0.832(10) ?
N12 H12A . 0.879(9) ?
N12 H12B . 0.882(9) ?
N12 H12C . 0.879(9) ?
C11 O11 . 1.4125(15) ?
C11 C10 . 1.5310(18) ?
C11 H11 . 1.0000 ?
C10 N10 . 1.4864(16) ?
C10 H10 . 1.0000 ?
N10 H10B . 0.877(9) ?
N10 H10C . 0.881(9) ?
N10 H10A . 0.884(9) ?
C6 N6 . 1.4865(16) ?
C6 H6 . 1.0000 ?
N6 H6A . 0.877(9) ?
N6 H6B . 0.882(9) ?
N6 H6C . 0.875(9) ?

loop_
_geom_hbond_atom_site_label_D
_geom_hbond_atom_site_label_H
_geom_hbond_atom_site_label_A
_geom_hbond_site_symmetry_A
_geom_hbond_distance_DH
_geom_hbond_distance_HA
_geom_hbond_distance_DA
_geom_hbond_angle_DHA
N2 H2C Cl2 2_566 0.88 2.31 3.1900(12) 171
N2 H2B Cl3 2_656 0.89 2.27 3.1443(12) 170
N2 H2A O5W 2_656 0.88 2.44 3.0550(16) 128
N2 H2A O4W 2_656 0.88 2.45 3.088(16) 130
N4 H4C Cl2 2_666 0.88 2.35 3.2225(12) 170
N4 H4B Cl4 2_666 0.89 2.32 3.1978(12) 168
N4 H4A O5W 2_756 0.89 2.28 2.9395(16) 131
N8 H8A O2W 2_566 0.88 2.02 2.8674(16) 161
N8 H8C O4W 2_666 0.89 2.00 2.8352(16) 157
N8 H8C Cl4 . 0.89 2.93 3.3840(12) 114
N8 H8B O1W 2_566 0.88 1.98 2.8161(16) 159
O1W H1W Cl1 . 0.84 2.39 3.2264(12) 178
O1W H2W O11 1_554 0.84 1.84 2.6708(14) 173
O2W H4W O3 2_656 0.84 1.78 2.6126(13) 173
O3W H5W O7 2_566 0.84 1.76 2.5888(14) 172
O3W H6W Cl1 . 0.84 2.35 3.1755(12) 169
O5W H9W O1 2_656 0.83 2.08 2.8603(14) 156
O5W H10W Cl4 2_666 0.83 2.50 3.3160(11) 171
O4W H7W Cl1 . 0.84 2.34 3.1716(12) 177
O4W H8W O5 . 0.83 1.93 2.7501(14) 171
O6W H11W O9 2_666 0.83 1.81 2.6338(15) 170
O6W H12W Cl1 . 0.83 2.39 3.1801(12) 158
N12 H12A Cl3 2_566 0.88 2.35 3.2212(12) 171
N12 H12B O6W 1_456 0.88 1.86 2.7202(17) 164
N12 H12C Cl3 1_466 0.88 2.23 3.0838(12) 165
N10 H10B Cl2 1_556 0.88 2.35 3.2097(12) 166
N10 H10C O3W 2_666 0.88 2.21 2.9597(16) 143
N10 H10C Cl3 2_666 0.88 2.70 3.2591(12) 123
N10 H10A O3W 1_556 0.88 1.95 2.7953(16) 159
N6 H6A O2W . 0.88 2.05 2.8606(16) 153
N6 H6B Cl4 2_566 0.88 2.24 3.1091(12) 168
N6 H6C Cl4 . 0.88 2.60 3.2924(12) 137
N6 H6C Cl1 . 0.88 2.67 3.3150(12) 131

loop_
_geom_torsion_atom_site_label_1
_geom_torsion_atom_site_label_2
_geom_torsion_atom_site_label_3
_geom_torsion_atom_site_label_4
_geom_torsion_site_symmetry_1
_geom_torsion
O5 Ge1 O1 C1 2_656 134.59(9)
O5 Ge1 O1 C1 . -45.41(9)
O3 Ge1 O1 C1 2_656 -134.60(9)
O3 Ge1 O1 C1 . 45.40(9)
Ge1 O1 C1 C6 . 59.68(12)
Ge1 O1 C1 C2 . -61.33(12)
O1 C1 C2 N2 . -55.20(13)
C6 C1 C2 N2 . -179.21(10)
O1 C1 C2 C3 . 64.72(13)
C6 C1 C2 C3 . -59.29(13)
O1 Ge1 O3 C3 2_656 135.26(9)
O1 Ge1 O3 C3 . -44.74(9)
O5 Ge1 O3 C3 2_656 -132.83(9)
O5 Ge1 O3 C3 . 47.17(9)
Ge1 O3 C3 C4 . -61.58(12)
Ge1 O3 C3 C2 . 59.20(12)
N2 C2 C3 O3 . 56.33(13)
C1 C2 C3 O3 . -63.25(13)
N2 C2 C3 C4 . 178.51(10)
C1 C2 C3 C4 . 58.93(13)
O3 C3 C4 N4 . -59.22(13)
C2 C3 C4 N4 . 178.49(10)
O3 C3 C4 C5 . 62.44(13)
C2 C3 C4 C5 . -59.85(13)
O1 Ge1 O5 C5 2_656 -133.85(9)
O1 Ge1 O5 C5 . 46.15(9)
O3 Ge1 O5 C5 2_656 134.32(9)
O3 Ge1 O5 C5 . -45.68(9)
Ge1 O5 C5 C4 . 60.05(12)
Ge1 O5 C5 C6 . -60.29(12)
N4 C4 C5 O5 . 58.15(13)
C3 C4 C5 O5 . -62.43(13)
N4 C4 C5 C6 . -178.81(10)
C3 C4 C5 C6 . 60.60(13)
C8 C7 O7 Ge2 . 61.04(12)
C12 C7 O7 Ge2 . -59.71(12)
O11 Ge2 O7 C7 2_567 -134.70(9)
O11 Ge2 O7 C7 . 45.30(9)
O9 Ge2 O7 C7 . -46.31(9)
O9 Ge2 O7 C7 2_567 133.69(9)
O7 C7 C8 N8 . 63.64(13)
C12 C7 C8 N8 . -173.50(10)
O7 C7 C8 C9 . -60.63(13)
C12 C7 C8 C9 . 62.23(13)
N8 C8 C9 O9 . -63.31(14)
C7 C8 C9 O9 . 60.36(13)
N8 C8 C9 C10 . 174.43(10)
C7 C8 C9 C10 . -61.90(13)
C8 C9 O9 Ge2 . -60.42(12)
C10 C9 O9 Ge2 . 59.47(12)
O11 Ge2 O9 C9 2_567 134.69(9)
O11 Ge2 O9 C9 . -45.31(9)
O7 Ge2 O9 C9 . 45.98(9)
O7 Ge2 O9 C9 2_567 -134.02(9)
O7 C7 C12 N12 . -59.90(13)
C8 C7 C12 N12 . 176.34(10)
O7 C7 C12 C11 . 62.13(13)
C8 C7 C12 C11 . -61.62(13)
N12 C12 C11 O11 . 58.16(14)
C7 C12 C11 O11 . -63.03(13)
N12 C12 C11 C10 . -178.72(10)
C7 C12 C11 C10 . 60.09(13)
C12 C11 O11 Ge2 . 60.37(12)
C10 C11 O11 Ge2 . -59.63(12)
O9 Ge2 O11 C11 . 44.76(9)
O9 Ge2 O11 C11 2_567 -135.24(9)
O7 Ge2 O11 C11 . -45.16(9)
O7 Ge2 O11 C11 2_567 134.84(9)
O11 C11 C10 N10 . -58.74(14)
C12 C11 C10 N10 . 178.25(10)
O11 C11 C10 C9 . 62.59(13)
C12 C11 C10 C9 . -60.43(13)
O9 C9 C10 N10 . 61.00(13)
C8 C9 C10 N10 . -175.56(10)
O9 C9 C10 C11 . -61.78(13)
C8 C9 C10 C11 . 61.66(13)
O5 C5 C6 N6 . -59.57(13)
C4 C5 C6 N6 . 176.95(10)
O5 C5 C6 C1 . 61.91(13)
C4 C5 C6 C1 . -61.56(13)
O1 C1 C6 N6 . 58.82(13)
C2 C1 C6 N6 . -178.07(10)
O1 C1 C6 C5 . -62.01(13)
C2 C1 C6 C5 . 61.10(13)
